data_2108977
loop_
_publ_author_name
'Chernyshov, Dmitry'
'Dyadkin, Vadim'
'T\"ornroos, Karl Wilhelm'

_publ_section_title
;
 Preliminary observations of the interplay of radiation damage with spin
 crossover
;
_journal_coeditor_code WU5003SUP1
_journal_issue '3 Part 1'
_journal_name_full 'Acta Crystallographica Section B'
_journal_page_first
;
;
_journal_paper_doi 10.1107/S205252062200467X
_journal_volume 78
_journal_year 2022
_chemical_formula_sum 'C8.25 H25.5 Br1.5 Fe0.75 N4.5 O0.75'
_chemical_formula_weight 361.58
_space_group_crystal_system trigonal
_space_group_IT_number 166
_space_group_name_Hall '-R 3 2"'
_space_group_name_H-M_alt 'R -3 m :H'
_atom_sites_solution_hydrogens mixed
_audit_creation_method SHELXL-2014/7
_audit_update_record
;
2022-05-09 # Formatted by IUCr publCIF

;
_cell_angle_alpha 90
_cell_angle_beta 90
_cell_angle_gamma 120
_cell_formula_units_Z 4
_cell_length_a 7.3806(2)
_cell_length_b 7.3806(2)
_cell_length_c 31.5783(16)
_cell_measurement_reflns_used 1661
_cell_measurement_temperature 257(2)
_cell_measurement_theta_max 32.0800
_cell_measurement_theta_min 2.0950
_cell_volume 1489.71(9)
_computing_structure_refinement 'SHELXL-2014/7 (Sheldrick, 2014)'
_diffrn_ambient_temperature 257(2)
_diffrn_measured_fraction_theta_full 0.948
_diffrn_measured_fraction_theta_max 0.930
_diffrn_measurement_device_type 'abstract diffractometer'
_diffrn_measurement_method '\w scans'
_diffrn_radiation_probe x-ray
_diffrn_radiation_type synchrotron
_diffrn_radiation_wavelength 0.78405
_diffrn_reflns_av_R_equivalents 0.0074
_diffrn_reflns_av_unetI/netI 0.0040
_diffrn_reflns_Laue_measured_fraction_full 0.948
_diffrn_reflns_Laue_measured_fraction_max 0.930
_diffrn_reflns_limit_h_max 9
_diffrn_reflns_limit_h_min -8
_diffrn_reflns_limit_k_max 9
_diffrn_reflns_limit_k_min -9
_diffrn_reflns_limit_l_max 37
_diffrn_reflns_limit_l_min -37
_diffrn_reflns_number 2292
_diffrn_reflns_point_group_measured_fraction_full 0.948
_diffrn_reflns_point_group_measured_fraction_max 0.930
_diffrn_reflns_theta_full 28.062
_diffrn_reflns_theta_max 29.331
_diffrn_reflns_theta_min 2.134
_diffrn_source synchrotron
_diffrn_standards_decay_% 0
_diffrn_standards_interval_time 0
_diffrn_standards_number 0
_exptl_absorpt_coefficient_mu 6.110
_exptl_absorpt_correction_T_max 1.00000
_exptl_absorpt_correction_T_min 0.87332
_exptl_absorpt_correction_type multi-scan
_exptl_absorpt_process_details
;
CrysAlisPro 1.171.39.46 (Rigaku Oxford Diffraction, 2018)
Empirical absorption correction using spherical harmonics,
 implemented in SCALE3 ABSPACK scaling algorithm.
;
_exptl_crystal_colour colourless
_exptl_crystal_density_diffrn 1.612
_exptl_crystal_description ' hexagonal flat prism'
_exptl_crystal_F_000 738
_exptl_crystal_size_max 0.240
_exptl_crystal_size_mid 0.220
_exptl_crystal_size_min 0.160
_refine_diff_density_max 0.597
_refine_diff_density_min -0.662
_refine_diff_density_rms 0.213
_refine_ls_extinction_method none
_refine_ls_goodness_of_fit_ref 1.234
_refine_ls_hydrogen_treatment constr
_refine_ls_matrix_type full
_refine_ls_number_parameters 33
_refine_ls_number_reflns 397
_refine_ls_number_restraints 1
_refine_ls_restrained_S_all 1.232
_refine_ls_R_factor_all 0.0424
_refine_ls_R_factor_gt 0.0422
_refine_ls_shift/su_max 0.009
_refine_ls_shift/su_mean 0.003
_refine_ls_structure_factor_coef Fsqd
_refine_ls_weighting_details 'w=1/[\s^2^(Fo^2^)+(0.0806P)^2^+2.6123P] where P=(Fo^2^+2Fc^2^)/3'
_refine_ls_weighting_scheme calc
_refine_ls_wR_factor_gt 0.1227
_refine_ls_wR_factor_ref 0.1230
_reflns_Friedel_coverage 0.000
_reflns_number_gt 393
_reflns_number_total 397
_reflns_threshold_expression 'I > 2\s(I)'
_cod_data_source_file wu5003sup1.cif
_cod_data_source_block 1st_257K
_cod_original_cell_volume 1489.71(11)
_cod_original_formula_sum 'C8.25 H25.50 Br1.50 Fe0.75 N4.50 O0.75'
_cod_database_code 2108977
_publcif_datablock.id {2a2595ad-514b-49ce-ab0b-88a369b95364}

_shelx_shelxl_version_number 2014/7
_shelx_space_group_comment
;
The symmetry employed for this shelxl refinement is uniquely defined
by the following loop, which should always be used as a source of
symmetry information in preference to the above space-group names.
They are only intended as comments.
;
_shelx_estimated_absorpt_t_min 0.322
_shelx_estimated_absorpt_t_max 0.441
_oxdiff_exptl_absorpt_empirical_full_min 0.823
_oxdiff_exptl_absorpt_empirical_full_max 1.144
_oxdiff_exptl_absorpt_empirical_details
;
Empirical correction (ABSPACK) includes:
- Absorption correction using spherical harmonics
- Frame scaling
;

loop_
_space_group_symop_operation_xyz
'x, y, z'
'-y, x-y, z'
'-x+y, -x, z'
'y, x, -z'
'x-y, -y, -z'
'-x, -x+y, -z'
'x+2/3, y+1/3, z+1/3'
'-y+2/3, x-y+1/3, z+1/3'
'-x+y+2/3, -x+1/3, z+1/3'
'y+2/3, x+1/3, -z+1/3'
'x-y+2/3, -y+1/3, -z+1/3'
'-x+2/3, -x+y+1/3, -z+1/3'
'x+1/3, y+2/3, z+2/3'
'-y+1/3, x-y+2/3, z+2/3'
'-x+y+1/3, -x+2/3, z+2/3'
'y+1/3, x+2/3, -z+2/3'
'x-y+1/3, -y+2/3, -z+2/3'
'-x+1/3, -x+y+2/3, -z+2/3'
'-x, -y, -z'
'y, -x+y, -z'
'x-y, x, -z'
'-y, -x, z'
'-x+y, y, z'
'x, x-y, z'
'-x+2/3, -y+1/3, -z+1/3'
'y+2/3, -x+y+1/3, -z+1/3'
'x-y+2/3, x+1/3, -z+1/3'
'-y+2/3, -x+1/3, z+1/3'
'-x+y+2/3, y+1/3, z+1/3'
'x+2/3, x-y+1/3, z+1/3'
'-x+1/3, -y+2/3, -z+2/3'
'y+1/3, -x+y+2/3, -z+2/3'
'x-y+1/3, x+2/3, -z+2/3'
'-y+1/3, -x+2/3, z+2/3'
'-x+y+1/3, y+2/3, z+2/3'
'x+1/3, x-y+2/3, z+2/3'

loop_
_atom_site_label
_atom_site_type_symbol
_atom_site_fract_x
_atom_site_fract_y
_atom_site_fract_z
_atom_site_U_iso_or_equiv
_atom_site_adp_type
_atom_site_occupancy
_atom_site_site_symmetry_order
_atom_site_calc_flag
_atom_site_refinement_flags_posn
_atom_site_refinement_flags_adp
_atom_site_refinement_flags_occupancy
_atom_site_disorder_assembly
_atom_site_disorder_group
C1 C 0.0000 0.0000 0.15095(16) 0.0580(16) Uani 1 6 d S T P . .
H1A H -0.1487 -0.0744 0.1613 0.087 Uiso 1 2 d R U P . .
C2 C 0.0000 0.0000 0.10217(14) 0.0379(11) Uani 1 6 d S T P . .
C3 C -0.1146(3) 0.1146(3) 0.08746(9) 0.0517(7) Uani 1 2 d S T P . .
H3A H -0.2479 0.0604 0.1037 0.062 Uiso 0.5 1 d R U P . .
H3B H -0.0253 0.2696 0.0949 0.062 Uiso 0.5 1 d R U P . .
C4 C 0.1671(7) 0.5835(3) 0.13760(16) 0.079(7) Uiso 0.1667 2 d DS . P . .
H4A H 0.2217 0.5910 0.1090 0.118 Uiso 0.0833 1 calc R U P . .
H4B H 0.0947 0.6643 0.1387 0.118 Uiso 0.0833 1 calc R U P . .
H4C H 0.0688 0.4373 0.1448 0.118 Uiso 0.0833 1 calc R U P . .
O1 O 0.3333 0.6667 0.1667 0.164(6) Uani 1 12 d DS T P . .
H1 H 0.3665 0.5729 0.1728 0.246 Uiso 0.0833 1 d R U P . .
Fe1 Fe 0.0000 0.0000 0.0000 0.02883(19) Uani 1 12 d S T P . .
Br1 Br 0.3333 0.6667 0.03711(2) 0.04913(15) Uani 1 6 d S T P . .
N1 N -0.1589(4) 0.1059(4) 0.04252(7) 0.0374(6) Uani 0.5 1 d . . P . .
H1B H -0.1336 0.2373 0.0339 0.045 Uiso 0.5 1 d R U P . .
H1C H -0.3022 0.0129 0.0397 0.045 Uiso 0.5 1 d R U P . .

loop_
_atom_site_aniso_label
_atom_site_aniso_U_11
_atom_site_aniso_U_22
_atom_site_aniso_U_33
_atom_site_aniso_U_23
_atom_site_aniso_U_13
_atom_site_aniso_U_12
C1 0.073(2) 0.073(2) 0.028(2) 0.000 0.000 0.0366(12)
C2 0.0450(15) 0.0450(15) 0.0236(18) 0.000 0.000 0.0225(8)
C3 0.0711(7) 0.0711(7) 0.0323(11) -0.0033(6) 0.0033(6) 0.0500(9)
O1 0.183(9) 0.183(9) 0.126(9) 0.000 0.000 0.091(4)
Fe1 0.0327(2) 0.0327(2) 0.0210(3) 0.000 0.000 0.01637(12)
Br1 0.04825(19) 0.04825(19) 0.0509(3) 0.000 0.000 0.02413(10)
N1 0.0399(11) 0.0402(11) 0.0351(11) 0.0032(9) 0.0029(10) 0.0224(7)

loop_
_atom_type_symbol
_atom_type_description
_atom_type_scat_dispersion_real
_atom_type_scat_dispersion_imag
_atom_type_scat_source
C C 0.0045 0.0021 'International Tables Vol C Tables 4.2.6.8 and 6.1.1.4'
H H 0.0000 0.0000 'International Tables Vol C Tables 4.2.6.8 and 6.1.1.4'
N N 0.0085 0.0043 'International Tables Vol C Tables 4.2.6.8 and 6.1.1.4'
O O 0.0143 0.0078 'International Tables Vol C Tables 4.2.6.8 and 6.1.1.4'
Fe Fe 0.3574 1.0178 'International Tables Vol C Tables 4.2.6.8 and 6.1.1.4'
Br Br -0.7602 2.8992 'International Tables Vol C Tables 4.2.6.8 and 6.1.1.4'

loop_
_geom_angle_atom_site_label_1
_geom_angle_atom_site_label_2
_geom_angle_atom_site_label_3
_geom_angle
_geom_angle_site_symmetry_1
_geom_angle_site_symmetry_3
_geom_angle_publ_flag
C3 C2 C3 111.27(18) 2 3 ?
C3 C2 C3 111.27(18) 2 . ?
C3 C2 C3 111.27(18) 3 . ?
C3 C2 C1 107.60(19) 2 . ?
C3 C2 C1 107.60(19) 3 . ?
C3 C2 C1 107.61(19) . . ?
N1 C3 N1 15.5(2) . 22 ?
N1 C3 C2 116.5(3) . . ?
N1 C3 C2 116.5(3) 22 . ?
O1 C4 C4 49.06(18) . 3_565 ?
O1 C4 C4 49.06(18) . 2_665 ?
C4 C4 C4 60.001(1) 3_565 2_665 ?
C4 O1 C4 180.0 . 25_565 ?
C4 O1 C4 98.1(4) . 27 ?
C4 O1 C4 81.9(4) 25_565 27 ?
C4 O1 C4 81.9(4) . 3_565 ?
C4 O1 C4 98.1(4) 25_565 3_565 ?
C4 O1 C4 180.0 27 3_565 ?
C4 O1 C4 81.9(4) . 2_665 ?
C4 O1 C4 98.1(4) 25_565 2_665 ?
C4 O1 C4 98.1(4) 27 2_665 ?
C4 O1 C4 81.9(4) 3_565 2_665 ?
C4 O1 C4 98.1(4) . 26_455 ?
C4 O1 C4 81.9(4) 25_565 26_455 ?
C4 O1 C4 81.9(4) 27 26_455 ?
C4 O1 C4 98.1(4) 3_565 26_455 ?
C4 O1 C4 180.0 2_665 26_455 ?
N1 Fe1 N1 180.00(17) 21 3 ?
N1 Fe1 N1 169.65(13) 21 23 ?
N1 Fe1 N1 10.35(13) 3 23 ?
N1 Fe1 N1 10.35(13) 21 5 ?
N1 Fe1 N1 169.65(13) 3 5 ?
N1 Fe1 N1 180.00(19) 23 5 ?
N1 Fe1 N1 101.81(14) 21 22 ?
N1 Fe1 N1 78.19(14) 3 22 ?
N1 Fe1 N1 85.72(10) 23 22 ?
N1 Fe1 N1 94.28(10) 5 22 ?
N1 Fe1 N1 78.19(14) 21 4 ?
N1 Fe1 N1 101.81(14) 3 4 ?
N1 Fe1 N1 94.28(10) 23 4 ?
N1 Fe1 N1 85.72(10) 5 4 ?
N1 Fe1 N1 180.00(16) 22 4 ?
N1 Fe1 N1 85.72(10) 21 19 ?
N1 Fe1 N1 94.28(10) 3 19 ?
N1 Fe1 N1 87.76(13) 23 19 ?
N1 Fe1 N1 92.24(13) 5 19 ?
N1 Fe1 N1 169.65(13) 22 19 ?
N1 Fe1 N1 10.35(13) 4 19 ?
N1 Fe1 N1 87.76(13) 21 24 ?
N1 Fe1 N1 92.24(13) 3 24 ?
N1 Fe1 N1 85.72(10) 23 24 ?
N1 Fe1 N1 94.28(10) 5 24 ?
N1 Fe1 N1 85.72(10) 22 24 ?
N1 Fe1 N1 94.28(10) 4 24 ?
N1 Fe1 N1 101.81(14) 19 24 ?
N1 Fe1 N1 92.24(13) 21 6 ?
N1 Fe1 N1 87.76(13) 3 6 ?
N1 Fe1 N1 94.28(10) 23 6 ?
N1 Fe1 N1 85.72(10) 5 6 ?
N1 Fe1 N1 94.28(10) 22 6 ?
N1 Fe1 N1 85.72(10) 4 6 ?
N1 Fe1 N1 78.19(14) 19 6 ?
N1 Fe1 N1 180.00(17) 24 6 ?
N1 Fe1 N1 85.72(10) 21 20 ?
N1 Fe1 N1 94.28(10) 3 20 ?
N1 Fe1 N1 101.81(14) 23 20 ?
N1 Fe1 N1 78.19(14) 5 20 ?
N1 Fe1 N1 87.76(13) 22 20 ?
N1 Fe1 N1 92.24(13) 4 20 ?
N1 Fe1 N1 85.72(10) 19 20 ?
N1 Fe1 N1 169.65(13) 24 20 ?
N1 Fe1 N1 10.35(13) 6 20 ?
N1 Fe1 N1 94.28(10) 21 2 ?
N1 Fe1 N1 85.72(10) 3 2 ?
N1 Fe1 N1 78.19(14) 23 2 ?
N1 Fe1 N1 101.81(14) 5 2 ?
N1 Fe1 N1 92.24(13) 22 2 ?
N1 Fe1 N1 87.76(13) 4 2 ?
N1 Fe1 N1 94.28(10) 19 2 ?
N1 Fe1 N1 10.35(13) 24 2 ?
N1 Fe1 N1 169.65(13) 6 2 ?
N1 Fe1 N1 180.00(16) 20 2 ?
N1 Fe1 N1 94.28(10) 21 . ?
N1 Fe1 N1 85.72(10) 3 . ?
N1 Fe1 N1 92.24(13) 23 . ?
N1 Fe1 N1 87.76(13) 5 . ?
N1 Fe1 N1 10.35(13) 22 . ?
N1 Fe1 N1 169.65(13) 4 . ?
N1 Fe1 N1 180.0 19 . ?
N1 Fe1 N1 78.19(14) 24 . ?
N1 Fe1 N1 101.81(14) 6 . ?
N1 Fe1 N1 94.28(10) 20 . ?
N1 Fe1 N1 85.72(10) 2 . ?
N1 N1 C3 82.26(10) 22 . ?
N1 N1 Fe1 84.82(7) 22 . ?
C3 N1 Fe1 118.1(2) . . ?

loop_
_geom_bond_atom_site_label_1
_geom_bond_atom_site_label_2
_geom_bond_distance
_geom_bond_site_symmetry_2
_geom_bond_publ_flag
C1 C2 1.540(7) . ?
C2 C3 1.536(3) 2 ?
C2 C3 1.536(3) 3 ?
C2 C3 1.536(3) . ?
C3 N1 1.451(4) . ?
C3 N1 1.451(4) 22 ?
C4 O1 1.404(3) . ?
C4 C4 1.841(8) 3_565 ?
C4 C4 1.841(8) 2_665 ?
O1 C4 1.404(3) 25_565 ?
O1 C4 1.404(3) 27 ?
O1 C4 1.404(3) 3_565 ?
O1 C4 1.404(3) 2_665 ?
O1 C4 1.405(3) 26_455 ?
Fe1 N1 2.169(3) 21 ?
Fe1 N1 2.169(3) 3 ?
Fe1 N1 2.169(3) 23 ?
Fe1 N1 2.169(3) 5 ?
Fe1 N1 2.169(3) 22 ?
Fe1 N1 2.169(3) 4 ?
Fe1 N1 2.169(3) 19 ?
Fe1 N1 2.169(3) 24 ?
Fe1 N1 2.169(3) 6 ?
Fe1 N1 2.169(3) 20 ?
Fe1 N1 2.169(3) 2 ?
Fe1 N1 2.169(3) . ?
N1 N1 0.391(5) 22 ?

loop_
_geom_torsion_atom_site_label_1
_geom_torsion_atom_site_label_2
_geom_torsion_atom_site_label_3
_geom_torsion_atom_site_label_4
_geom_torsion
_geom_torsion_site_symmetry_1
_geom_torsion_site_symmetry_2
_geom_torsion_site_symmetry_3
_geom_torsion_site_symmetry_4
_geom_torsion_publ_flag
C3 C2 C3 N1 -53.7(3) 2 . . . ?
C3 C2 C3 N1 71.0(2) 3 . . . ?
C1 C2 C3 N1 -171.34(11) . . . . ?
C3 C2 C3 N1 -71.0(2) 2 . . 22 ?
C3 C2 C3 N1 53.7(3) 3 . . 22 ?
C1 C2 C3 N1 171.34(11) . . . 22 ?
C4 C4 O1 C4 179.995(0) 3_565 . . 27 ?
C4 C4 O1 C4 -97.1(3) 2_665 . . 27 ?
C4 C4 O1 C4 82.9(3) 2_665 . . 3_565 ?
C4 C4 O1 C4 -82.9(3) 3_565 . . 2_665 ?
C4 C4 O1 C4 97.1(3) 3_565 . . 26_455 ?
C4 C4 O1 C4 180.001(1) 2_665 . . 26_455 ?
C2 C3 N1 N1 -93.88(7) . . . 22 ?
N1 C3 N1 Fe1 79.88(14) 22 . . . ?
C2 C3 N1 Fe1 -14.01(18) . . . . ?

_cod_database_fobs_code 2108977
